data_4060690
loop_
_publ_author_name
' Toshiyuki Oshiki '

_publ_section_title
;
Preparation, Structural Characterization, and Reactions of Tantalum-Alkyne
Complexe
;
_journal_name_full Organometallics
_journal_year 2003
_chemical_formula_sum 'C52 H68 N2 Si4 Yb2'
_chemical_formula_weight 1179.52
_space_group_IT_number 14
_symmetry_cell_setting monoclinic
_symmetry_space_group_name_Hall '-P 2ybc'
_symmetry_space_group_name_H-M 'P 1 21/c 1'
_cell_angle_alpha 90.00
_cell_angle_beta 91.9080(10)
_cell_angle_gamma 90.00
_cell_formula_units_Z 4
_cell_length_a 10.62030(10)
_cell_length_b 21.2833(2)
_cell_length_c 23.1279(2)
_cell_measurement_temperature 293(2)
_cell_volume 5224.82(8)
_diffrn_ambient_temperature 293(2)
_exptl_crystal_density_diffrn 1.499
_cod_depositor_comments
;
The following automatic conversions were performed:
'_symmetry_cell_setting' value 'Monoclinic' changed to 'monoclinic'
according to '/home/saulius/struct/CIF-dictionaries/cif_core.dic'
dictionary named 'cif_core.dic' version 2.4.1 from 2010-06-29.

Automatic conversion script
Id: cif_fix_enum 1527 2010-12-29 10:47:43Z saulius 
;
_cod_original_sg_symbol_H-M 'P 21/c'
_cod_database_code 4060690

loop_
_symmetry_equiv_pos_as_xyz
'x, y, z'
'-x, y+1/2, -z+1/2'
'-x, -y, -z'
'x, -y-1/2, z-1/2'

loop_
_atom_site_label
_atom_site_type_symbol
_atom_site_fract_x
_atom_site_fract_y
_atom_site_fract_z
_atom_site_U_iso_or_equiv
_atom_site_adp_type
_atom_site_occupancy
_atom_site_symmetry_multiplicity
_atom_site_calc_flag
_atom_site_refinement_flags
_atom_site_disorder_assembly
_atom_site_disorder_group
Yb1 Yb 0.49505(2) 0.222806(13) 0.075172(11) 0.04214(9) Uani 1 1 d . . .
Yb2 Yb 0.02676(3) 0.008307(13) 0.246049(12) 0.04388(9) Uani 1 1 d . . .
Si1 Si 0.3716(3) 0.15081(15) -0.05041(11) 0.0936(9) Uani 1 1 d . . .
Si2 Si 0.56515(19) 0.25640(11) -0.04949(8) 0.0585(5) Uani 1 1 d . . .
Si3 Si 0.08608(17) -0.02352(9) 0.37423(8) 0.0478(4) Uani 1 1 d . . .
Si4 Si -0.0929(2) 0.08942(10) 0.36183(10) 0.0656(6) Uani 1 1 d . . .
N1 N 0.4711(5) 0.2031(3) -0.0161(2) 0.0514(13) Uani 1 1 d . . .
N2 N -0.0013(5) 0.0301(2) 0.3361(2) 0.0477(13) Uani 1 1 d . . .
C1 C 0.5366(9) 0.1356(4) 0.1509(4) 0.080(3) Uani 1 1 d . . .
H1A H 0.4704 0.1126 0.1706 0.096 Uiso 1 1 calc R . .
C2 C 0.5948(8) 0.1145(3) 0.1005(4) 0.072(2) Uani 1 1 d . . .
H2A H 0.5761 0.0749 0.0803 0.087 Uiso 1 1 calc R . .
C3 C 0.7024(7) 0.1525(4) 0.0927(3) 0.0623(19) Uani 1 1 d . . .
C4 C 0.7978(9) 0.1524(4) 0.0519(4) 0.081(3) Uani 1 1 d . . .
H4A H 0.7958 0.1242 0.0212 0.098 Uiso 1 1 calc R . .
C5 C 0.8946(8) 0.1956(6) 0.0588(5) 0.095(3) Uani 1 1 d . . .
H5A H 0.9599 0.1951 0.0330 0.114 Uiso 1 1 calc R . .
C6 C 0.8970(9) 0.2391(5) 0.1026(6) 0.094(3) Uani 1 1 d . . .
H6A H 0.9628 0.2678 0.1050 0.113 Uiso 1 1 calc R . .
C7 C 0.8059(8) 0.2415(4) 0.1429(4) 0.079(3) Uani 1 1 d . . .
H7A H 0.8097 0.2712 0.1724 0.095 Uiso 1 1 calc R . .
C8 C 0.7053(7) 0.1975(3) 0.1388(3) 0.0599(19) Uani 1 1 d . . .
C9 C 0.5992(9) 0.1871(4) 0.1736(3) 0.073(2) Uani 1 1 d . . .
C10 C 0.5603(10) 0.2262(5) 0.2248(4) 0.099(3) Uani 1 1 d . . .
H10A H 0.5791 0.2030 0.2602 0.119 Uiso 1 1 calc R . .
H10B H 0.6099 0.2645 0.2262 0.119 Uiso 1 1 calc R . .
C11 C 0.4220(10) 0.2433(5) 0.2225(4) 0.096(3) Uani 1 1 d . . .
H11A H 0.3738 0.2072 0.2347 0.115 Uiso 1 1 calc R . .
H11B H 0.4084 0.2770 0.2498 0.115 Uiso 1 1 calc R . .
C12 C 0.3735(8) 0.2633(4) 0.1649(3) 0.066(2) Uani 1 1 d . . .
C13 C 0.2860(8) 0.2299(4) 0.1298(4) 0.075(2) Uani 1 1 d . . .
H13A H 0.2383 0.1934 0.1427 0.090 Uiso 1 1 calc R . .
C14 C 0.2632(7) 0.2605(4) 0.0778(4) 0.072(2) Uani 1 1 d . . .
H14A H 0.1962 0.2502 0.0492 0.086 Uiso 1 1 calc R . .
C15 C 0.3316(6) 0.3175(4) 0.0804(3) 0.0567(18) Uani 1 1 d . . .
C16 C 0.4042(6) 0.3187(3) 0.1344(3) 0.0558(17) Uani 1 1 d . . .
C17 C 0.4808(8) 0.3717(4) 0.1474(4) 0.072(2) Uani 1 1 d . . .
H17A H 0.5290 0.3734 0.1816 0.086 Uiso 1 1 calc R . .
C18 C 0.4827(10) 0.4193(4) 0.1094(5) 0.092(3) Uani 1 1 d . . .
H18A H 0.5322 0.4542 0.1184 0.111 Uiso 1 1 calc R . .
C19 C 0.4128(11) 0.4187(5) 0.0564(5) 0.096(3) Uani 1 1 d . . .
H19A H 0.4176 0.4528 0.0314 0.115 Uiso 1 1 calc R . .
C20 C 0.3395(8) 0.3694(5) 0.0416(4) 0.073(2) Uani 1 1 d . . .
H20A H 0.2945 0.3691 0.0064 0.088 Uiso 1 1 calc R . .
C21 C 0.230(2) 0.1931(12) -0.0818(15) 0.43(3) Uani 1 1 d . . .
H21A H 0.1999 0.1717 -0.1161 0.646 Uiso 1 1 calc R . .
H21B H 0.2529 0.2354 -0.0914 0.646 Uiso 1 1 calc R . .
H21C H 0.1650 0.1938 -0.0540 0.646 Uiso 1 1 calc R . .
C22 C 0.416(2) 0.1210(13) -0.1144(10) 0.39(2) Uani 1 1 d . . .
H22A H 0.3430 0.1056 -0.1356 0.585 Uiso 1 1 calc R . .
H22B H 0.4742 0.0872 -0.1075 0.585 Uiso 1 1 calc R . .
H22C H 0.4554 0.1534 -0.1363 0.585 Uiso 1 1 calc R . .
C23 C 0.2969(18) 0.1009(9) 0.0000(7) 0.250(12) Uani 1 1 d . . .
H23A H 0.2462 0.0703 -0.0205 0.374 Uiso 1 1 calc R . .
H23B H 0.2443 0.1257 0.0242 0.374 Uiso 1 1 calc R . .
H23C H 0.3598 0.0798 0.0236 0.374 Uiso 1 1 calc R . .
C24 C 0.6919(9) 0.2215(5) -0.0926(4) 0.090(3) Uani 1 1 d . . .
H24A H 0.6919 0.2409 -0.1300 0.135 Uiso 1 1 calc R . .
H24B H 0.6775 0.1772 -0.0970 0.135 Uiso 1 1 calc R . .
H24C H 0.7719 0.2283 -0.0730 0.135 Uiso 1 1 calc R . .
C25 C 0.4785(9) 0.3136(5) -0.0979(4) 0.093(3) Uani 1 1 d . . .
H25A H 0.5187 0.3158 -0.1344 0.140 Uiso 1 1 calc R . .
H25B H 0.4796 0.3544 -0.0802 0.140 Uiso 1 1 calc R . .
H25C H 0.3929 0.2999 -0.1039 0.140 Uiso 1 1 calc R . .
C26 C 0.6426(7) 0.3030(3) 0.0108(3) 0.0598(19) Uani 1 1 d . . .
H26A H 0.6981 0.3336 -0.0051 0.090 Uiso 1 1 calc R . .
H26B H 0.6900 0.2752 0.0360 0.090 Uiso 1 1 calc R . .
H26C H 0.5793 0.3239 0.0323 0.090 Uiso 1 1 calc R . .
C31 C -0.1767(11) -0.0015(4) 0.1833(6) 0.106(4) Uani 1 1 d . . .
H31A H -0.2254 0.0348 0.1690 0.127 Uiso 1 1 calc R . .
C32 C -0.2024(7) -0.0327(4) 0.2324(5) 0.083(3) Uani 1 1 d . . .
H32A H -0.2719 -0.0232 0.2579 0.100 Uiso 1 1 calc R . .
C33 C -0.1323(6) -0.0882(4) 0.2333(3) 0.0559(18) Uani 1 1 d . . .
C34 C -0.1288(8) -0.1421(5) 0.2696(4) 0.079(3) Uani 1 1 d . . .
H34A H -0.1782 -0.1443 0.3020 0.095 Uiso 1 1 calc R . .
C35 C -0.0513(13) -0.1908(5) 0.2558(6) 0.105(4) Uani 1 1 d . . .
H35A H -0.0499 -0.2265 0.2790 0.126 Uiso 1 1 calc R . .
C36 C 0.0251(12) -0.1888(5) 0.2086(7) 0.113(4) Uani 1 1 d . . .
H36A H 0.0782 -0.2224 0.2014 0.135 Uiso 1 1 calc R . .
C37 C 0.0238(9) -0.1401(5) 0.1738(5) 0.091(3) Uani 1 1 d . . .
H37A H 0.0769 -0.1397 0.1426 0.110 Uiso 1 1 calc R . .
C38 C -0.0562(7) -0.0884(4) 0.1826(3) 0.0606(19) Uani 1 1 d . . .
C39 C -0.0882(10) -0.0315(5) 0.1515(4) 0.083(3) Uani 1 1 d . . .
C40 C -0.0339(18) -0.0102(7) 0.0958(5) 0.184(8) Uani 1 1 d . . .
H40A H -0.0326 -0.0459 0.0699 0.220 Uiso 1 1 calc R . .
H40B H -0.0909 0.0206 0.0785 0.220 Uiso 1 1 calc R . .
C41 C 0.0886(10) 0.0164(7) 0.0984(4) 0.115(4) Uani 1 1 d . . .
H41A H 0.0949 0.0453 0.0662 0.138 Uiso 1 1 calc R . .
H41B H 0.1487 -0.0171 0.0924 0.138 Uiso 1 1 calc R . .
C42 C 0.1288(8) 0.0507(5) 0.1525(3) 0.074(2) Uani 1 1 d . . .
C43 C 0.0683(8) 0.1015(4) 0.1779(4) 0.080(3) Uani 1 1 d . . .
H43A H 0.0021 0.1266 0.1586 0.096 Uiso 1 1 calc R . .
C44 C 0.1297(8) 0.1180(3) 0.2309(4) 0.066(2) Uani 1 1 d . . .
H44A H 0.1137 0.1559 0.2535 0.080 Uiso 1 1 calc R . .
C45 C 0.2361(7) 0.0784(3) 0.2375(3) 0.0547(17) Uani 1 1 d . . .
C46 C 0.2348(7) 0.0362(4) 0.1896(3) 0.0598(18) Uani 1 1 d . . .
C47 C 0.3318(9) -0.0084(5) 0.1858(4) 0.083(3) Uani 1 1 d . . .
H47A H 0.3308 -0.0374 0.1557 0.099 Uiso 1 1 calc R . .
C48 C 0.4262(9) -0.0086(5) 0.2261(5) 0.096(3) Uani 1 1 d . . .
H48A H 0.4915 -0.0373 0.2226 0.115 Uiso 1 1 calc R . .
C49 C 0.4299(8) 0.0328(6) 0.2732(5) 0.094(3) Uani 1 1 d . . .
H49A H 0.4968 0.0311 0.3002 0.112 Uiso 1 1 calc R . .
C50 C 0.3367(8) 0.0753(4) 0.2798(3) 0.075(2) Uani 1 1 d . . .
H50A H 0.3382 0.1021 0.3115 0.090 Uiso 1 1 calc R . .
C51 C 0.2113(7) 0.0122(4) 0.4231(3) 0.069(2) Uani 1 1 d . . .
H51A H 0.2084 -0.0066 0.4608 0.104 Uiso 1 1 calc R . .
H51B H 0.1971 0.0566 0.4262 0.104 Uiso 1 1 calc R . .
H51C H 0.2925 0.0049 0.4074 0.104 Uiso 1 1 calc R . .
C52 C -0.0051(8) -0.0806(4) 0.4181(3) 0.079(2) Uani 1 1 d . . .
H52A H 0.0312 -0.0826 0.4566 0.118 Uiso 1 1 calc R . .
H52B H -0.0020 -0.1214 0.4006 0.118 Uiso 1 1 calc R . .
H52C H -0.0911 -0.0670 0.4195 0.118 Uiso 1 1 calc R . .
C53 C 0.1694(6) -0.0715(3) 0.3180(3) 0.0522(16) Uani 1 1 d . . .
H53A H 0.2235 -0.1017 0.3371 0.078 Uiso 1 1 calc R . .
H53B H 0.2189 -0.0441 0.2948 0.078 Uiso 1 1 calc R . .
H53C H 0.1082 -0.0929 0.2938 0.078 Uiso 1 1 calc R . .
C54 C -0.1809(8) 0.1293(4) 0.3006(4) 0.089(3) Uani 1 1 d . . .
H54A H -0.2347 0.1611 0.3156 0.133 Uiso 1 1 calc R . .
H54B H -0.2310 0.0989 0.2795 0.133 Uiso 1 1 calc R . .
H54C H -0.1220 0.1482 0.2752 0.133 Uiso 1 1 calc R . .
C55 C -0.2143(12) 0.0590(5) 0.4115(5) 0.136(5) Uani 1 1 d . . .
H55A H -0.2312 0.0902 0.4401 0.203 Uiso 1 1 calc R . .
H55B H -0.1836 0.0215 0.4301 0.203 Uiso 1 1 calc R . .
H55C H -0.2904 0.0497 0.3896 0.203 Uiso 1 1 calc R . .
C56 C 0.0051(12) 0.1504(4) 0.4009(5) 0.128(4) Uani 1 1 d . . .
H56A H -0.0421 0.1681 0.4316 0.192 Uiso 1 1 calc R . .
H56B H 0.0272 0.1829 0.3744 0.192 Uiso 1 1 calc R . .
H56C H 0.0805 0.1312 0.4169 0.192 Uiso 1 1 calc R . .

loop_
_atom_site_aniso_label
_atom_site_aniso_U_11
_atom_site_aniso_U_22
_atom_site_aniso_U_33
_atom_site_aniso_U_23
_atom_site_aniso_U_13
_atom_site_aniso_U_12
Yb1 0.04026(15) 0.04503(16) 0.04119(15) 0.00404(12) 0.00192(11) -0.00469(12)
Yb2 0.03967(15) 0.04194(16) 0.04968(17) 0.00592(12) -0.00362(12) -0.00486(12)
Si1 0.102(2) 0.109(2) 0.0698(16) -0.0256(15) 0.0021(14) -0.0366(17)
Si2 0.0580(12) 0.0732(13) 0.0448(11) 0.0097(10) 0.0077(9) -0.0004(10)
Si3 0.0481(10) 0.0478(10) 0.0477(10) 0.0028(8) 0.0043(8) 0.0026(8)
Si4 0.0708(14) 0.0497(12) 0.0766(15) -0.0073(10) 0.0077(11) 0.0128(10)
N1 0.048(3) 0.064(4) 0.042(3) -0.005(3) 0.001(2) -0.005(3)
N2 0.044(3) 0.041(3) 0.057(3) -0.001(2) 0.002(2) 0.002(2)
C1 0.088(6) 0.065(5) 0.088(6) 0.037(5) 0.011(5) -0.001(5)
C2 0.092(6) 0.038(4) 0.086(6) 0.000(4) -0.012(5) 0.002(4)
C3 0.057(4) 0.057(4) 0.073(5) 0.017(4) -0.004(4) 0.014(4)
C4 0.081(6) 0.078(6) 0.085(6) 0.005(5) -0.005(5) 0.031(5)
C5 0.047(5) 0.105(8) 0.134(9) 0.038(7) 0.013(5) 0.024(5)
C6 0.049(5) 0.081(7) 0.151(10) 0.022(7) -0.022(6) -0.002(5)
C7 0.062(5) 0.070(5) 0.103(7) 0.006(5) -0.035(5) 0.002(4)
C8 0.064(5) 0.054(4) 0.060(5) 0.010(4) -0.022(4) 0.008(4)
C9 0.091(6) 0.068(5) 0.059(5) 0.013(4) -0.011(4) 0.005(5)
C10 0.115(8) 0.135(9) 0.046(5) 0.004(5) -0.012(5) 0.022(7)
C11 0.116(8) 0.111(8) 0.061(5) 0.007(5) 0.010(5) 0.030(7)
C12 0.083(6) 0.071(5) 0.045(4) 0.005(4) 0.023(4) 0.009(4)
C13 0.064(5) 0.075(5) 0.089(6) -0.010(5) 0.035(5) -0.020(4)
C14 0.036(4) 0.103(7) 0.078(6) -0.022(5) 0.011(4) -0.019(4)
C15 0.031(3) 0.079(5) 0.061(4) -0.005(4) 0.006(3) 0.014(3)
C16 0.045(4) 0.067(5) 0.056(4) -0.010(4) 0.007(3) 0.006(3)
C17 0.065(5) 0.068(5) 0.082(6) -0.017(5) 0.003(4) -0.006(4)
C18 0.089(7) 0.062(6) 0.128(9) -0.021(6) 0.038(7) -0.010(5)
C19 0.104(8) 0.063(6) 0.123(9) 0.022(6) 0.043(7) 0.029(6)
C20 0.068(5) 0.089(6) 0.063(5) 0.009(5) 0.008(4) 0.036(5)
C21 0.32(3) 0.29(3) 0.66(6) -0.20(4) -0.38(4) 0.06(2)
C22 0.34(3) 0.51(4) 0.33(3) -0.36(3) 0.22(2) -0.32(3)
C23 0.28(2) 0.31(2) 0.156(14) -0.022(14) 0.009(14) -0.26(2)
C24 0.090(6) 0.112(8) 0.072(6) -0.003(5) 0.041(5) -0.004(6)
C25 0.114(8) 0.104(7) 0.061(5) 0.027(5) -0.015(5) 0.006(6)
C26 0.053(4) 0.055(4) 0.072(5) 0.019(4) 0.006(3) -0.014(3)
C31 0.094(8) 0.064(6) 0.154(11) 0.009(7) -0.079(8) 0.004(6)
C32 0.039(4) 0.079(6) 0.131(9) -0.022(6) -0.013(5) -0.004(4)
C33 0.036(3) 0.065(5) 0.066(5) -0.002(4) -0.007(3) -0.019(3)
C34 0.073(6) 0.090(7) 0.075(6) 0.007(5) -0.004(4) -0.047(5)
C35 0.130(10) 0.051(6) 0.129(10) 0.019(6) -0.064(8) -0.032(6)
C36 0.104(9) 0.062(7) 0.169(13) -0.032(8) -0.041(8) 0.015(6)
C37 0.068(6) 0.095(7) 0.111(8) -0.048(6) 0.004(5) -0.014(6)
C38 0.059(4) 0.064(5) 0.058(4) -0.008(4) -0.009(4) -0.015(4)
C39 0.104(7) 0.084(6) 0.059(5) 0.014(5) -0.023(5) -0.047(6)
C40 0.30(2) 0.184(14) 0.065(7) 0.008(8) -0.038(10) -0.146(14)
C41 0.097(7) 0.202(13) 0.047(5) -0.006(6) -0.006(5) -0.043(8)
C42 0.070(5) 0.090(6) 0.061(5) 0.024(5) -0.007(4) -0.025(5)
C43 0.071(6) 0.071(6) 0.097(7) 0.047(5) -0.008(5) -0.014(5)
C44 0.075(5) 0.042(4) 0.082(6) 0.013(4) 0.009(4) -0.013(4)
C45 0.060(4) 0.051(4) 0.053(4) 0.008(3) 0.002(3) -0.021(4)
C46 0.051(4) 0.067(5) 0.063(5) 0.003(4) 0.011(3) -0.015(4)
C47 0.072(6) 0.097(7) 0.081(6) -0.003(5) 0.026(5) -0.019(5)
C48 0.053(5) 0.102(8) 0.133(9) 0.024(7) 0.022(6) -0.007(5)
C49 0.041(5) 0.136(9) 0.102(8) 0.053(7) -0.020(5) -0.032(6)
C50 0.076(6) 0.094(6) 0.053(5) 0.017(4) -0.005(4) -0.043(5)
C51 0.069(5) 0.080(5) 0.059(5) -0.009(4) -0.008(4) 0.000(4)
C52 0.092(6) 0.076(6) 0.070(5) 0.021(4) 0.027(5) 0.002(5)
C53 0.046(4) 0.050(4) 0.061(4) -0.002(3) 0.001(3) 0.000(3)
C54 0.079(6) 0.071(6) 0.116(7) -0.002(5) -0.002(5) 0.036(5)
C55 0.153(11) 0.106(8) 0.154(11) 0.016(8) 0.096(9) 0.037(8)
C56 0.157(11) 0.065(6) 0.158(11) -0.037(7) -0.047(9) 0.024(7)

loop_
_geom_bond_atom_site_label_1
_geom_bond_atom_site_label_2
_geom_bond_distance
_geom_bond_site_symmetry_2
_geom_bond_publ_flag
Yb1 N1 2.160(5) . ?
Yb1 C1 2.580(7) . ?
Yb1 C14 2.593(7) . ?
Yb1 C13 2.595(7) . ?
Yb1 C2 2.596(7) . ?
Yb1 C9 2.611(7) . ?
Yb1 C12 2.625(7) . ?
Yb1 C16 2.657(7) . ?
Yb1 C15 2.666(7) . ?
Yb1 C3 2.683(7) . ?
Yb1 C8 2.687(7) . ?
Yb2 N2 2.164(5) . ?
Yb2 C31 2.572(8) . ?
Yb2 C43 2.580(7) . ?
Yb2 C32 2.595(7) . ?
Yb2 C44 2.606(7) . ?
Yb2 C39 2.611(8) . ?
Yb2 C42 2.613(8) . ?
Yb2 C38 2.661(7) . ?
Yb2 C33 2.670(6) . ?
Yb2 C46 2.670(7) . ?
Yb2 C45 2.690(6) . ?
Si1 C22 1.690(14) . ?
Si1 N1 1.711(6) . ?
Si1 C23 1.784(14) . ?
Si1 C21 1.88(2) . ?
Si2 N1 1.712(6) . ?
Si2 C24 1.857(8) . ?
Si2 C25 1.875(8) . ?
Si2 C26 1.878(8) . ?
Si3 N2 1.700(5) . ?
Si3 C52 1.873(7) . ?
Si3 C51 1.878(7) . ?
Si3 C53 1.895(7) . ?
Si4 N2 1.712(5) . ?
Si4 C55 1.870(10) . ?
Si4 C54 1.874(9) . ?
Si4 C56 1.876(10) . ?
C1 C9 1.377(12) . ?
C1 C2 1.411(12) . ?
C2 C3 1.417(11) . ?
C3 C4 1.408(11) . ?
C3 C8 1.432(10) . ?
C4 C5 1.385(13) . ?
C5 C6 1.372(14) . ?
C6 C7 1.366(14) . ?
C7 C8 1.422(11) . ?
C8 C9 1.424(11) . ?
C9 C10 1.517(12) . ?
C10 C11 1.512(13) . ?
C11 C12 1.476(11) . ?
C12 C13 1.406(11) . ?
C12 C16 1.417(10) . ?
C13 C14 1.381(12) . ?
C14 C15 1.414(11) . ?
C15 C20 1.429(11) . ?
C15 C16 1.445(9) . ?
C16 C17 1.416(10) . ?
C17 C18 1.341(13) . ?
C18 C19 1.412(14) . ?
C19 C20 1.344(13) . ?
C31 C32 1.353(14) . ?
C31 C39 1.371(15) . ?
C32 C33 1.396(11) . ?
C33 C34 1.422(11) . ?
C33 C38 1.445(10) . ?
C34 C35 1.367(14) . ?
C35 C36 1.383(16) . ?
C36 C37 1.311(15) . ?
C37 C38 1.409(12) . ?
C38 C39 1.444(12) . ?
C39 C40 1.498(14) . ?
C40 C41 1.418(16) . ?
C41 C42 1.499(12) . ?
C42 C43 1.397(12) . ?
C42 C46 1.426(11) . ?
C43 C44 1.413(11) . ?
C44 C45 1.413(10) . ?
C45 C50 1.426(10) . ?
C45 C46 1.426(10) . ?
C46 C47 1.406(12) . ?
C47 C48 1.347(13) . ?
C48 C49 1.401(15) . ?
C49 C50 1.353(13) . ?
